data_7228233
loop_
_publ_author_name
'Fukushima, Misaki'
'Kikkawa, Shoko'
'hikawa, hidemasa'
'Azumaya, Isao'

_publ_section_title
;
 Synthesis and Solvent Vapor Induced Transformations of Crystals of 1D
 Coordination Polymer Assembled with Continuous Void Space
;
_journal_name_full CrystEngComm
_journal_paper_doi 10.1039/C7CE00640C
_journal_year 2017
_chemical_absolute_configuration ad
_chemical_formula_moiety 'C34 H32 Ag Cl N2 O6'
_chemical_formula_sum 'C34 H32 Ag Cl N2 O6'
_chemical_formula_weight 707.96
_space_group_crystal_system orthorhombic
_space_group_IT_number 33
_space_group_name_Hall 'P 2c -2n'
_space_group_name_H-M_alt 'P n a 21'
_symmetry_space_group_name_Hall 'P 2c -2n'
_symmetry_space_group_name_H-M 'P n a 21'
_atom_sites_solution_hydrogens geom
_atom_sites_solution_primary direct
_atom_sites_solution_secondary difmap
_audit_update_record
;
2017-01-10 deposited with the CCDC.
2017-05-08 downloaded from the CCDC.
;
_cell_angle_alpha 90.0000
_cell_angle_beta 90.0000
_cell_angle_gamma 90.0000
_cell_formula_units_Z 4
_cell_length_a 18.5169(19)
_cell_length_b 14.1650(15)
_cell_length_c 11.4339(11)
_cell_measurement_reflns_used 7027
_cell_measurement_temperature 93
_cell_measurement_theta_max 27.50
_cell_measurement_theta_min 3.10
_cell_volume 2999.0(5)
_computing_cell_refinement 'CrystalClear-SM Expert 2.1 b29'
_computing_data_collection 'CrystalClear-SM Expert 2.1 b29 (Rigaku, 2013)'
_computing_data_reduction 'CrystalClear-SM Expert 2.1 b29'
_computing_molecular_graphics 'CrystalStructure 4.1'
_computing_publication_material 'CrystalStructure 4.1 (Rigaku, 2014)'
_computing_structure_refinement 'SHELXL2013 (Sheldrick, 2008)'
_computing_structure_solution 'Il Milione (Burla, et al., 2007)'
_diffrn_ambient_temperature 93
_diffrn_detector_area_resol_mean 5.814
_diffrn_measured_fraction_theta_full 0.996
_diffrn_measured_fraction_theta_max 0.996
_diffrn_measurement_device_type 'Rigaku XtaLAB P200'
_diffrn_measurement_method \w
_diffrn_radiation_type 'Mo K\a'
_diffrn_radiation_wavelength 0.71075
_diffrn_reflns_av_R_equivalents 0.0542
_diffrn_reflns_Laue_measured_fraction_full 0.996
_diffrn_reflns_Laue_measured_fraction_max 0.996
_diffrn_reflns_limit_h_max 23
_diffrn_reflns_limit_h_min -24
_diffrn_reflns_limit_k_max 17
_diffrn_reflns_limit_k_min -18
_diffrn_reflns_limit_l_max 14
_diffrn_reflns_limit_l_min -14
_diffrn_reflns_number 24638
_diffrn_reflns_point_group_measured_fraction_full 0.994
_diffrn_reflns_point_group_measured_fraction_max 0.982
_diffrn_reflns_theta_full 25.242
_diffrn_reflns_theta_max 27.494
_diffrn_reflns_theta_min 3.176
_diffrn_standards_number 0
_exptl_absorpt_coefficient_mu 0.809
_exptl_absorpt_correction_T_max 0.984
_exptl_absorpt_correction_T_min 0.863
_exptl_absorpt_correction_type multi-scan
_exptl_absorpt_process_details 'REQAB (Rigaku, 1998)'
_exptl_crystal_colour colorless
_exptl_crystal_density_diffrn 1.568
_exptl_crystal_density_method 'not measured'
_exptl_crystal_description prism
_exptl_crystal_F_000 1448.00
_exptl_crystal_size_max 0.130
_exptl_crystal_size_mid 0.070
_exptl_crystal_size_min 0.020
_refine_diff_density_max 2.27
_refine_diff_density_min -0.82
_refine_ls_abs_structure_details
;
 Flack x determined using 2004 quotients [(I+)-(I-)]/[(I+)+(I-)]
 (Parsons and Flack (2004), Acta Cryst. A60, s61).
;
_refine_ls_abs_structure_Flack 0.022(15)
_refine_ls_extinction_method none
_refine_ls_goodness_of_fit_ref 1.066
_refine_ls_hydrogen_treatment constr
_refine_ls_number_parameters 397
_refine_ls_number_reflns 6764
_refine_ls_number_restraints 67
_refine_ls_R_factor_all 0.0713
_refine_ls_R_factor_gt 0.0461
_refine_ls_shift/su_max 0.001
_refine_ls_structure_factor_coef Fsqd
_refine_ls_weighting_details 'w = 1/[\s^2^(Fo^2^)+(0.0278P)^2^+5.7829P] where P=(Fo^2^+2Fc^2^)/3'
_refine_ls_weighting_scheme calc
_refine_ls_wR_factor_gt 0.0832
_refine_ls_wR_factor_ref 0.0906
_reflns_number_gt 5242
_reflns_number_total 6764
_reflns_threshold_expression F^2^>2.0\s(F^2^)
_cod_data_source_file c7ce00640c2.cif
_cod_data_source_block mfu106-2e-2
_cod_database_code 7228233
_shelxl_res_file
;

    shelxl.res created by SHELXL-2014/7

TITL mfu106-2e-2
CELL  0.71075 18.51690 14.16500 11.43390 90.000 90.000 90.000
ZERR  4 0.00190 0.00150 0.00110 0.000 0.000 0.000
LATT -1
SYMM .50-X, .50+Y, .50+Z
SYMM .50+X, .50-Y,    +Z
SYMM    -X,    -Y, .50+Z
 
SFAC C H Ag Cl N O
UNIT 136 128 4 4 8 24
SIZE 0.13 0.07 0.02
TEMP -153.0
L.S. 20
FMAP 2
PLAN -25
ACTA
LIST 4
WPDB -1
EQIV $1 +X, +Y, -1+Z
 
RIGU 0.0005 0.0005 N2  C17  C18  C14  C15  C16
RIGU 0.02 0.02 C34  O6  C31  C32  C33
 
HTAB
WGHT    0.027800    5.782899
FVAR       0.08148
AG1   3    0.798238    0.973614    0.347392    11.00000    0.02420    0.03063 =
         0.00552    0.00418    0.00055    0.00026
CL1   4    0.631299    0.975188    0.207344    11.00000    0.01674    0.03531 =
         0.01471    0.00607   -0.00034    0.00230
O1    6    0.662131    1.059946    0.257715    11.00000    0.04102    0.04045 =
         0.02003    0.00408   -0.00131    0.00556
O2    6    0.555151    0.974721    0.225808    11.00000    0.01815    0.07348 =
         0.06401    0.01115    0.00966    0.00344
O3    6    0.646265    0.973730    0.084606    11.00000    0.04151    0.04961 =
         0.01108    0.00811   -0.00377    0.00350
O4    6    0.663984    0.894576    0.263175    11.00000    0.03437    0.03159 =
         0.02155    0.00993   -0.00180    0.00555
O5    6    0.879276    0.770176    0.424465    11.00000    0.04124    0.06942 =
         0.02678    0.00690   -0.00188    0.01384
O6    6    0.900118    1.192818    0.424722    11.00000    0.11497    0.06957 =
         0.05446   -0.02054   -0.02791   -0.01467
N1    5    0.814198    0.974768    0.158979    11.00000    0.01016    0.02555 =
         0.00907    0.00809   -0.00067    0.00930
N2    5    0.800347    0.976852   -0.464185    11.00000    0.01817    0.01995 =
         0.00828    0.00518    0.00100    0.00127
C1    1    0.810533    0.722705    0.105609    11.00000    0.05681    0.02057 =
         0.01865    0.00806   -0.00070    0.00914
AFIX  43
H1    2    0.810741    0.665408    0.148790    11.00000   -1.20000
AFIX   0
C2    1    0.812140    0.806177    0.163074    11.00000    0.03103    0.02591 =
         0.01471    0.01081   -0.00174    0.00408
AFIX  43
H2    2    0.813125    0.806915    0.246140    11.00000   -1.20000
AFIX   0
C3    1    0.812366    0.892921    0.100161    11.00000    0.01453    0.01969 =
         0.01336   -0.00091    0.00018    0.00432
C4    1    0.810139    0.890825   -0.025293    11.00000    0.01360    0.02008 =
         0.00969    0.00640   -0.00086    0.00303
C5    1    0.808398    0.800233   -0.082639    11.00000    0.03373    0.02498 =
         0.01527   -0.00005    0.00155    0.00493
AFIX  43
H5    2    0.807150    0.797021   -0.165605    11.00000   -1.20000
AFIX   0
C6    1    0.808532    0.719726   -0.018899    11.00000    0.06203    0.01767 =
         0.01908    0.00052    0.00241    0.00716
AFIX  43
H6    2    0.807275    0.660442   -0.057694    11.00000   -1.20000
AFIX   0
C7    1    0.810387    0.977509   -0.085349    11.00000    0.00654    0.02925 =
         0.00711   -0.00132    0.00060   -0.00406
C8    1    0.813229    1.062164   -0.024844    11.00000    0.01324    0.02323 =
         0.00841    0.00505   -0.00032   -0.00017
C9    1    0.815330    1.151699   -0.081363    11.00000    0.02898    0.02512 =
         0.01033    0.00534   -0.00076   -0.00025
AFIX  43
H9    2    0.813425    1.154881   -0.164298    11.00000   -1.20000
AFIX   0
C10   1    0.820038    1.232804   -0.017907    11.00000    0.03992    0.02567 =
         0.01902    0.00623    0.00201   -0.00265
AFIX  43
H10   2    0.822127    1.292219   -0.056297    11.00000   -1.20000
AFIX   0
C11   1    0.821818    1.227839    0.107323    11.00000    0.03893    0.02035 =
         0.02320   -0.00529    0.00161   -0.00889
AFIX  43
H11   2    0.824876    1.284635    0.151231    11.00000   -1.20000
AFIX   0
C12   1    0.819260    1.144559    0.164316    11.00000    0.02430    0.02595 =
         0.00962    0.00586    0.00160   -0.00200
AFIX  43
H12   2    0.820701    1.143367    0.247357    11.00000   -1.20000
AFIX   0
C13   1    0.814393    1.058099    0.100423    11.00000    0.00986    0.02018 =
         0.01015   -0.00169   -0.00021    0.00235
C14   1    0.806888    0.973842   -0.216087    11.00000    0.01747    0.01125 =
         0.00935    0.00287    0.00112    0.00253
C15   1    0.870788    0.971281   -0.283284    11.00000    0.01721    0.02738 =
         0.00871    0.00268    0.00120    0.00289
C16   1    0.865326    0.971717   -0.408844    11.00000    0.01847    0.02245 =
         0.00868    0.00302    0.00104    0.00223
C17   1    0.738712    0.978318   -0.400240    11.00000    0.01845    0.01546 =
         0.00920    0.00468    0.00133    0.00097
C18   1    0.740382    0.979860   -0.273605    11.00000    0.01688    0.01460 =
         0.00865    0.00479    0.00158    0.00158
C19   1    0.673906    0.984412   -0.211123    11.00000    0.02050    0.02037 =
         0.01078    0.00012    0.00059    0.00176
AFIX  43
H19   2    0.674115    0.984968   -0.128040    11.00000   -1.20000
AFIX   0
C20   1    0.609854    0.987982   -0.270281    11.00000    0.01296    0.02462 =
         0.01683    0.00019    0.00412    0.00023
AFIX  43
H20   2    0.565880    0.991402   -0.227691    11.00000   -1.20000
AFIX   0
C21   1    0.607985    0.986662   -0.394123    11.00000    0.01175    0.02034 =
         0.02203    0.00328   -0.00397    0.00250
AFIX  43
H21   2    0.562961    0.989136   -0.433838    11.00000   -1.20000
AFIX   0
C22   1    0.670748    0.981841   -0.456568    11.00000    0.02411    0.01767 =
         0.00735    0.00382   -0.00423    0.00129
AFIX  43
H22   2    0.668722    0.980832   -0.539580    11.00000   -1.20000
AFIX   0
C23   1    0.940655    0.963409   -0.231574    11.00000    0.01871    0.04126 =
         0.01095   -0.00158    0.00028    0.00389
AFIX  43
H23   2    0.944978    0.961404   -0.148820    11.00000   -1.20000
AFIX   0
C24   1    1.000701    0.958761   -0.298216    11.00000    0.01690    0.05577 =
         0.02296   -0.00352    0.00002    0.00202
AFIX  43
H24   2    1.046718    0.953717   -0.262015    11.00000   -1.20000
AFIX   0
C25   1    0.995554    0.961364   -0.422275    11.00000    0.01675    0.06449 =
         0.01782    0.00315    0.00658    0.00221
AFIX  43
H25   2    1.038245    0.959301   -0.468285    11.00000   -1.20000
AFIX   0
C26   1    0.929920    0.966791   -0.475694    11.00000    0.02298    0.04185 =
         0.01077    0.00274    0.00284    0.00099
AFIX  43
H26   2    0.927298    0.967289   -0.558669    11.00000   -1.20000
AFIX   0
C27   1    0.874180    0.723946    0.535877    11.00000    0.05748    0.03851 =
         0.03623    0.01159   -0.00325    0.00403
AFIX  23
H27A  2    0.844003    0.666440    0.530126    11.00000   -1.20000
H27B  2    0.852783    0.766660    0.595004    11.00000   -1.20000
AFIX   0
C28   1    0.951963    0.698505    0.568591    11.00000    0.07492    0.06736 =
         0.06805    0.04219   -0.02189   -0.02216
AFIX  23
H28A  2    0.977099    0.752115    0.606390    11.00000   -1.20000
H28B  2    0.953869    0.642757    0.620722    11.00000   -1.20000
AFIX   0
C29   1    0.983019    0.677113    0.450092    11.00000    0.04947    0.13309 =
         0.06035   -0.01601   -0.01520    0.03094
AFIX  23
H29A  2    1.035634    0.689474    0.448716    11.00000   -1.20000
H29B  2    0.974409    0.610361    0.428553    11.00000   -1.20000
AFIX   0
C30   1    0.944885    0.740824    0.370125    11.00000    0.04916    0.06667 =
         0.03032   -0.00511    0.00181    0.01050
AFIX  23
H30A  2    0.975370    0.796468    0.352593    11.00000   -1.20000
H30B  2    0.934224    0.707885    0.295737    11.00000   -1.20000
AFIX   0
C31   1    0.895144    1.218259    0.547462    11.00000    0.28519    0.02982 =
         0.12660   -0.02161    0.12372   -0.02409
AFIX  23
H31A  2    0.885239    1.163053    0.598080    11.00000   -1.20000
H31B  2    0.858786    1.268171    0.561829    11.00000   -1.20000
AFIX   0
C32   1    0.977360    1.256780    0.561551    11.00000    0.25820    0.10031 =
         0.12612   -0.03511   -0.15808    0.06039
AFIX  23
H32A  2    0.982697    1.298322    0.630642    11.00000   -1.20000
H32B  2    1.012643    1.204415    0.566387    11.00000   -1.20000
AFIX   0
C33   1    0.984312    1.310292    0.450020    11.00000    0.06304    0.16830 =
         0.20227   -0.06893   -0.02357    0.00029
AFIX  23
H33A  2    0.963147    1.374302    0.455820    11.00000   -1.20000
H33B  2    1.035152    1.314876    0.423832    11.00000   -1.20000
AFIX   0
C34   1    0.944960    1.253232    0.380389    11.00000    0.16376    0.04872 =
         0.09724   -0.01993    0.01329    0.00781
AFIX  23
H34A  2    0.917006    1.294315    0.326938    11.00000   -1.20000
H34B  2    0.979389    1.217295    0.331340    11.00000   -1.20000
 
AFIX   0
HKLF 4
 
REM  mfu106-2e-2
REM R1 =  0.0461 for    5242 Fo > 4sig(Fo)  and  0.0713 for all    6764 data
REM    397 parameters refined using     67 restraints
 
END  
     
WGHT      0.0278      5.7831 

REM Instructions for potential hydrogen bonds
HTAB C2 O5
HTAB C12 O6
HTAB C22 Cl1_$1
HTAB C22 O1_$1
HTAB C22 O4_$1

REM Highest difference peak  2.270,  deepest hole -0.823,  1-sigma level  0.096
Q1    1   0.7990  1.0339  0.3470  11.00000  0.05    2.27
Q2    1   0.9363  1.2201  0.6223  11.00000  0.05    0.86
Q3    1   0.6349  1.0336  0.2098  11.00000  0.05    0.57
Q4    1   0.8608  1.2036  0.5435  11.00000  0.05    0.55
Q5    1   0.7948  0.8860  0.3398  11.00000  0.05    0.49
Q6    1   0.8690  1.2719  0.5378  11.00000  0.05    0.47
Q7    1   0.0657  0.7812  0.5747  11.00000  0.05    0.46
Q8    1   0.7974  1.1090  0.3495  11.00000  0.05    0.42
Q9    1   0.8501  0.9983  0.3475  11.00000  0.05    0.41
Q10   1   0.8727  1.2391  0.4546  11.00000  0.05    0.37
Q11   1   0.5530  0.9751  0.3184  11.00000  0.05    0.35
Q12   1   0.9834  0.7376  0.4269  11.00000  0.05    0.35
Q13   1   0.9597  0.7079  0.6604  11.00000  0.05    0.34
Q14   1   0.8196  1.0115 -0.0745  11.00000  0.05    0.34
Q15   1   0.8286  1.0822  0.4023  11.00000  0.05    0.34
Q16   1   0.9350  1.1866  0.5383  11.00000  0.05    0.34
Q17   1   1.0018  1.0350 -0.4320  11.00000  0.05    0.34
Q18   1   0.8166  0.8475 -0.0602  11.00000  0.05    0.33
Q19   1   0.8187  1.0208 -0.2224  11.00000  0.05    0.32
Q20   1   0.9871  1.2777  0.5716  11.00000  0.05    0.32
Q21   1   0.8256  1.1156 -0.0372  11.00000  0.05    0.31
Q22   1   0.6703  0.7974  0.2603  11.00000  0.05    0.31
Q23   1   0.9984  1.2409  0.5083  11.00000  0.05    0.31
Q24   1   0.8058  1.2013 -0.0578  11.00000  0.05    0.30
Q25   1   0.9361  0.6419  0.5258  11.00000  0.05    0.30
;

loop_
_symmetry_equiv_pos_site_id
_space_group_symop_operation_xyz
1 +X,+Y,+Z
2 1/2-X,1/2+Y,1/2+Z
3 1/2+X,1/2-Y,+Z
4 -X,-Y,1/2+Z

loop_
_atom_site_label
_atom_site_type_symbol
_atom_site_fract_x
_atom_site_fract_y
_atom_site_fract_z
_atom_site_U_iso_or_equiv
_atom_site_adp_type
_atom_site_occupancy
_atom_site_site_symmetry_multiplicity
_atom_site_calc_flag
_atom_site_refinement_flags
Ag1 Ag 0.79824(2) 0.97361(3) 0.34739(4) 0.02012(12) Uani 1 4 d .
Cl1 Cl 0.63130(8) 0.97519(14) 0.20734(13) 0.0223(3) Uani 1 4 d .
O1 O 0.6621(3) 1.0599(4) 0.2577(4) 0.0338(13) Uani 1 4 d .
O2 O 0.5552(3) 0.9747(5) 0.2258(6) 0.0519(17) Uani 1 4 d .
O3 O 0.6463(3) 0.9737(5) 0.0846(4) 0.0341(13) Uani 1 4 d .
O4 O 0.6640(3) 0.8946(4) 0.2632(4) 0.0292(12) Uani 1 4 d .
O5 O 0.8793(3) 0.7702(5) 0.4245(5) 0.0458(16) Uani 1 4 d .
O6 O 0.9001(5) 1.1928(6) 0.4247(7) 0.080(3) Uani 1 4 d .
N1 N 0.8142(3) 0.9748(5) 0.1590(6) 0.0149(13) Uani 1 4 d .
N2 N 0.8004(3) 0.9769(5) -0.4642(7) 0.0155(12) Uani 1 4 d .
C1 C 0.8105(5) 0.7227(5) 0.1056(6) 0.0320(19) Uani 1 4 d .
C2 C 0.8121(4) 0.8062(5) 0.1631(6) 0.0239(16) Uani 1 4 d .
C3 C 0.8124(3) 0.8929(5) 0.1002(5) 0.0159(14) Uani 1 4 d .
C4 C 0.8101(3) 0.8908(5) -0.0253(5) 0.0145(14) Uani 1 4 d .
C5 C 0.8084(4) 0.8002(5) -0.0826(6) 0.0247(16) Uani 1 4 d .
C6 C 0.8085(5) 0.7197(5) -0.0189(6) 0.0329(19) Uani 1 4 d .
C7 C 0.8104(4) 0.9775(7) -0.0853(7) 0.0143(17) Uani 1 4 d .
C8 C 0.8132(3) 1.0622(5) -0.0248(5) 0.0150(14) Uani 1 4 d .
C9 C 0.8153(4) 1.1517(5) -0.0814(5) 0.0215(16) Uani 1 4 d .
C10 C 0.8200(4) 1.2328(6) -0.0179(6) 0.0282(17) Uani 1 4 d .
C11 C 0.8218(4) 1.2278(5) 0.1073(6) 0.0275(17) Uani 1 4 d .
C12 C 0.8193(4) 1.1446(5) 0.1643(6) 0.0200(15) Uani 1 4 d .
C13 C 0.8144(3) 1.0581(5) 0.1004(5) 0.0134(13) Uani 1 4 d .
C14 C 0.8069(4) 0.9738(6) -0.2161(7) 0.0127(15) Uani 1 4 d .
C15 C 0.8708(3) 0.9713(5) -0.2833(5) 0.0178(11) Uani 1 4 d .
C16 C 0.8653(3) 0.9717(5) -0.4088(5) 0.0165(11) Uani 1 4 d .
C17 C 0.7387(3) 0.9783(5) -0.4002(5) 0.0144(11) Uani 1 4 d .
C18 C 0.7404(3) 0.9799(5) -0.2736(5) 0.0134(10) Uani 1 4 d .
C19 C 0.6739(3) 0.9844(5) -0.2111(5) 0.0172(13) Uani 1 4 d .
C20 C 0.6099(3) 0.9880(5) -0.2703(6) 0.0181(14) Uani 1 4 d .
C21 C 0.6080(4) 0.9867(5) -0.3941(6) 0.0180(15) Uani 1 4 d .
C22 C 0.6707(4) 0.9818(5) -0.4566(5) 0.0164(13) Uani 1 4 d .
C23 C 0.9406(3) 0.9634(6) -0.2316(5) 0.0236(16) Uani 1 4 d .
C24 C 1.0007(4) 0.9588(6) -0.2982(6) 0.0319(19) Uani 1 4 d .
C25 C 0.9956(4) 0.9614(6) -0.4223(6) 0.033(2) Uani 1 4 d .
C26 C 0.9299(4) 0.9668(6) -0.4757(6) 0.0252(15) Uani 1 4 d .
C27 C 0.8742(5) 0.7239(7) 0.5359(7) 0.044(2) Uani 1 4 d .
C28 C 0.9520(6) 0.6985(9) 0.5686(10) 0.070(4) Uani 1 4 d .
C29 C 0.9830(6) 0.6771(11) 0.4501(10) 0.081(4) Uani 1 4 d .
C30 C 0.9449(5) 0.7408(7) 0.3701(7) 0.049(3) Uani 1 4 d .
C31 C 0.8951(13) 1.2183(9) 0.5475(15) 0.147(9) Uani 1 4 d .
C32 C 0.9774(13) 1.2568(13) 0.5615(17) 0.162(10) Uani 1 4 d .
C33 C 0.9843(8) 1.3103(16) 0.450(2) 0.145(8) Uani 1 4 d .
C34 C 0.9450(10) 1.2532(10) 0.3804(13) 0.103(6) Uani 1 4 d .
H1 H 0.81074 0.66541 0.14879 0.0384 Uiso 1 4 calc R
H2 H 0.81313 0.80691 0.24614 0.0287 Uiso 1 4 calc R
H5 H 0.80715 0.79702 -0.1656 0.0296 Uiso 1 4 calc R
H6 H 0.80728 0.66044 -0.05769 0.0395 Uiso 1 4 calc R
H9 H 0.81342 1.15488 -0.1643 0.0258 Uiso 1 4 calc R
H10 H 0.82213 1.29222 -0.0563 0.0338 Uiso 1 4 calc R
H11 H 0.82488 1.28464 0.15123 0.0330 Uiso 1 4 calc R
H12 H 0.8207 1.14337 0.24736 0.0239 Uiso 1 4 calc R
H19 H 0.67412 0.98497 -0.12804 0.0207 Uiso 1 4 calc R
H20 H 0.56588 0.9914 -0.22769 0.0218 Uiso 1 4 calc R
H21 H 0.56296 0.98914 -0.43384 0.0216 Uiso 1 4 calc R
H22 H 0.66872 0.98083 -0.53958 0.0196 Uiso 1 4 calc R
H23 H 0.94498 0.9614 -0.14882 0.0284 Uiso 1 4 calc R
H24 H 1.04672 0.95372 -0.26201 0.0382 Uiso 1 4 calc R
H25 H 1.03824 0.9593 -0.46829 0.0396 Uiso 1 4 calc R
H26 H 0.9273 0.96729 -0.55867 0.0302 Uiso 1 4 calc R
H27A H 0.844 0.66644 0.53013 0.0529 Uiso 1 4 calc R
H27B H 0.85278 0.76666 0.595 0.0529 Uiso 1 4 calc R
H28A H 0.9771 0.75212 0.60639 0.0841 Uiso 1 4 calc R
H28B H 0.95387 0.64276 0.62072 0.0841 Uiso 1 4 calc R
H29A H 1.03563 0.68947 0.44872 0.0972 Uiso 1 4 calc R
H29B H 0.97441 0.61036 0.42855 0.0972 Uiso 1 4 calc R
H30A H 0.97537 0.79647 0.35259 0.0585 Uiso 1 4 calc R
H30B H 0.93422 0.70788 0.29574 0.0585 Uiso 1 4 calc R
H31A H 0.88524 1.16305 0.59808 0.1766 Uiso 1 4 calc R
H31B H 0.85879 1.26817 0.56183 0.1766 Uiso 1 4 calc R
H32A H 0.9827 1.29832 0.63064 0.1938 Uiso 1 4 calc R
H32B H 1.01264 1.20442 0.56639 0.1938 Uiso 1 4 calc R
H33A H 0.96315 1.3743 0.45582 0.1734 Uiso 1 4 calc R
H33B H 1.03515 1.31488 0.42383 0.1734 Uiso 1 4 calc R
H34A H 0.91701 1.29432 0.32694 0.1239 Uiso 1 4 calc R
H34B H 0.97939 1.21729 0.33134 0.1239 Uiso 1 4 calc R

loop_
_atom_site_aniso_label
_atom_site_aniso_U_11
_atom_site_aniso_U_22
_atom_site_aniso_U_33
_atom_site_aniso_U_12
_atom_site_aniso_U_13
_atom_site_aniso_U_23
Ag1 0.0242(2) 0.0306(2) 0.00552(16) 0.0003(2) 0.0006(3) 0.0042(5)
Cl1 0.0167(7) 0.0353(9) 0.0147(7) 0.0023(8) -0.0003(6) 0.0061(9)
O1 0.041(3) 0.040(4) 0.020(2) 0.006(3) -0.001(2) 0.004(2)
O2 0.018(3) 0.073(5) 0.064(4) 0.003(3) 0.010(3) 0.011(4)
O3 0.042(3) 0.050(4) 0.011(3) 0.004(3) -0.004(2) 0.008(3)
O4 0.034(3) 0.032(3) 0.022(2) 0.006(2) -0.002(2) 0.010(2)
O5 0.041(3) 0.069(5) 0.027(3) 0.014(3) -0.002(3) 0.007(3)
O6 0.115(7) 0.070(6) 0.054(5) -0.015(5) -0.028(5) -0.021(4)
N1 0.010(3) 0.026(4) 0.009(3) 0.009(3) -0.001(2) 0.008(3)
N2 0.0182(15) 0.020(3) 0.0083(15) 0.0013(18) 0.0010(12) 0.0052(15)
C1 0.057(5) 0.021(4) 0.019(4) 0.009(4) -0.001(4) 0.008(3)
C2 0.031(4) 0.026(4) 0.015(3) 0.004(3) -0.002(3) 0.011(3)
C3 0.015(3) 0.020(4) 0.013(3) 0.004(3) 0.000(2) -0.001(3)
C4 0.014(3) 0.020(4) 0.010(3) 0.003(3) -0.001(2) 0.006(2)
C5 0.034(4) 0.025(4) 0.015(3) 0.005(3) 0.002(3) -0.000(3)
C6 0.062(6) 0.018(4) 0.019(3) 0.007(4) 0.002(4) 0.001(3)
C7 0.007(3) 0.029(5) 0.007(3) -0.004(3) 0.001(2) -0.001(3)
C8 0.013(3) 0.023(4) 0.008(3) -0.000(3) -0.000(2) 0.005(3)
C9 0.029(4) 0.025(4) 0.010(3) -0.000(3) -0.001(3) 0.005(3)
C10 0.040(4) 0.026(4) 0.019(4) -0.003(4) 0.002(3) 0.006(3)
C11 0.039(4) 0.020(4) 0.023(4) -0.009(3) 0.002(3) -0.005(3)
C12 0.024(3) 0.026(4) 0.010(3) -0.002(3) 0.002(3) 0.006(3)
C13 0.010(3) 0.020(3) 0.010(3) 0.002(2) -0.000(2) -0.002(2)
C14 0.0175(17) 0.011(4) 0.0094(16) 0.0025(19) 0.0011(13) 0.0029(16)
C15 0.0172(16) 0.027(3) 0.0087(15) 0.0029(17) 0.0012(12) 0.0027(18)
C16 0.0185(15) 0.022(3) 0.0087(15) 0.0022(17) 0.0010(12) 0.0030(18)
C17 0.0185(15) 0.015(3) 0.0092(16) 0.0010(17) 0.0013(12) 0.0047(17)
C18 0.0169(16) 0.015(3) 0.0086(16) 0.0016(17) 0.0016(12) 0.0048(16)
C19 0.021(3) 0.020(4) 0.011(3) 0.002(3) 0.001(2) 0.000(3)
C20 0.013(3) 0.025(4) 0.017(3) 0.000(3) 0.004(2) 0.000(3)
C21 0.012(3) 0.020(4) 0.022(3) 0.003(3) -0.004(3) 0.003(3)
C22 0.024(3) 0.018(3) 0.007(3) 0.001(3) -0.004(3) 0.004(3)
C23 0.019(3) 0.041(5) 0.011(3) 0.004(3) 0.000(2) -0.002(3)
C24 0.017(3) 0.056(6) 0.023(3) 0.002(3) 0.000(3) -0.004(4)
C25 0.017(3) 0.064(6) 0.018(4) 0.002(4) 0.007(3) 0.003(4)
C26 0.023(3) 0.042(4) 0.011(3) 0.001(4) 0.003(3) 0.003(3)
C27 0.057(6) 0.039(5) 0.036(5) 0.004(5) -0.003(4) 0.012(4)
C28 0.075(7) 0.067(8) 0.068(7) -0.022(6) -0.022(6) 0.042(6)
C29 0.049(6) 0.133(12) 0.060(7) 0.031(7) -0.015(6) -0.016(8)
C30 0.049(5) 0.067(6) 0.030(7) 0.011(5) 0.002(4) -0.005(4)
C31 0.29(2) 0.030(6) 0.127(14) -0.024(11) 0.124(16) -0.022(8)
C32 0.26(2) 0.100(13) 0.126(14) 0.060(15) -0.158(16) -0.035(11)
C33 0.063(9) 0.168(19) 0.20(2) 0.000(11) -0.024(12) -0.069(17)
C34 0.164(15) 0.049(7) 0.097(13) 0.008(9) 0.013(11) -0.020(8)

loop_
_atom_type_symbol
_atom_type_description
_atom_type_scat_dispersion_real
_atom_type_scat_dispersion_imag
_atom_type_scat_source
C C 0.0033 0.0016
;
International Tables for Crystallography
(Vol. C, Tables 4.2.6.8 and 6.1.1.4)
;
H H 0.0000 0.0000
;
International Tables for Crystallography
(Vol. C, Table 6.1.1.4)
;
Ag Ag -0.8971 1.1015
;
International Tables for Crystallography
(Vol. C, Tables 4.2.6.8 and 6.1.1.4)
;
Cl Cl 0.1484 0.1585
;
International Tables for Crystallography
(Vol. C, Tables 4.2.6.8 and 6.1.1.4)
;
N N 0.0061 0.0033
;
International Tables for Crystallography
(Vol. C, Tables 4.2.6.8 and 6.1.1.4)
;
O O 0.0106 0.0060
;
International Tables for Crystallography
(Vol. C, Tables 4.2.6.8 and 6.1.1.4)
;

loop_
_geom_angle_atom_site_label_1
_geom_angle_atom_site_label_2
_geom_angle_atom_site_label_3
_geom_angle
_geom_angle_publ_flag
_geom_angle_site_symmetry_1
_geom_angle_site_symmetry_3
N1 Ag1 N2 171.0(2) yes . 1_556
O1 Cl1 O2 109.6(4) yes . .
O1 Cl1 O3 109.0(3) yes . .
O1 Cl1 O4 108.4(3) yes . .
O2 Cl1 O3 109.7(4) yes . .
O2 Cl1 O4 110.2(4) yes . .
O3 Cl1 O4 110.0(3) yes . .
C27 O5 C30 108.0(7) yes . .
C31 O6 C34 104.8(11) yes . .
Ag1 N1 C3 119.1(5) yes . .
Ag1 N1 C13 119.7(5) yes . .
C3 N1 C13 120.3(6) yes . .
Ag1 N2 C16 118.7(5) yes 1_554 .
Ag1 N2 C17 121.6(5) yes 1_554 .
C16 N2 C17 119.6(7) yes . .
C2 C1 C6 120.8(7) yes . .
C1 C2 C3 120.6(6) yes . .
N1 C3 C2 119.5(6) yes . .
N1 C3 C4 121.3(6) yes . .
C2 C3 C4 119.1(6) yes . .
C3 C4 C5 118.3(6) yes . .
C3 C4 C7 118.0(6) yes . .
C5 C4 C7 123.7(6) yes . .
C4 C5 C6 120.3(6) yes . .
C1 C6 C5 120.9(7) yes . .
C4 C7 C8 120.8(7) yes . .
C4 C7 C14 117.2(8) yes . .
C8 C7 C14 122.0(8) yes . .
C7 C8 C9 123.0(6) yes . .
C7 C8 C13 117.7(6) yes . .
C9 C8 C13 119.3(6) yes . .
C8 C9 C10 120.8(6) yes . .
C9 C10 C11 119.5(7) yes . .
C10 C11 C12 121.6(7) yes . .
C11 C12 C13 120.3(6) yes . .
N1 C13 C8 121.9(6) yes . .
N1 C13 C12 119.6(6) yes . .
C8 C13 C12 118.5(6) yes . .
C7 C14 C15 120.5(7) yes . .
C7 C14 C18 120.4(7) yes . .
C15 C14 C18 118.9(7) yes . .
C14 C15 C16 118.9(6) yes . .
C14 C15 C23 122.5(6) yes . .
C16 C15 C23 118.5(5) yes . .
N2 C16 C15 121.7(6) yes . .
N2 C16 C26 119.8(6) yes . .
C15 C16 C26 118.5(5) yes . .
N2 C17 C18 121.4(6) yes . .
N2 C17 C22 120.3(6) yes . .
C18 C17 C22 118.3(5) yes . .
C14 C18 C17 119.2(6) yes . .
C14 C18 C19 121.8(6) yes . .
C17 C18 C19 118.9(5) yes . .
C18 C19 C20 120.2(6) yes . .
C19 C20 C21 121.0(6) yes . .
C20 C21 C22 120.2(6) yes . .
C17 C22 C21 121.4(6) yes . .
C15 C23 C24 121.1(6) yes . .
C23 C24 C25 120.4(6) yes . .
C24 C25 C26 120.6(6) yes . .
C16 C26 C25 120.8(6) yes . .
O5 C27 C28 105.2(8) yes . .
C27 C28 C29 100.8(9) yes . .
C28 C29 C30 104.7(10) yes . .
O5 C30 C29 108.6(7) yes . .
O6 C31 C32 96.9(14) yes . .
C31 C32 C33 99.6(15) yes . .
C32 C33 C34 98.8(16) yes . .
O6 C34 C33 120.7(15) yes . .
C2 C1 H1 119.615 no . .
C6 C1 H1 119.609 no . .
C1 C2 H2 119.697 no . .
C3 C2 H2 119.712 no . .
C4 C5 H5 119.830 no . .
C6 C5 H5 119.833 no . .
C1 C6 H6 119.558 no . .
C5 C6 H6 119.565 no . .
C8 C9 H9 119.617 no . .
C10 C9 H9 119.622 no . .
C9 C10 H10 120.261 no . .
C11 C10 H10 120.253 no . .
C10 C11 H11 119.180 no . .
C12 C11 H11 119.177 no . .
C11 C12 H12 119.838 no . .
C13 C12 H12 119.841 no . .
C18 C19 H19 119.891 no . .
C20 C19 H19 119.884 no . .
C19 C20 H20 119.482 no . .
C21 C20 H20 119.490 no . .
C20 C21 H21 119.911 no . .
C22 C21 H21 119.915 no . .
C17 C22 H22 119.313 no . .
C21 C22 H22 119.306 no . .
C15 C23 H23 119.448 no . .
C24 C23 H23 119.432 no . .
C23 C24 H24 119.773 no . .
C25 C24 H24 119.784 no . .
C24 C25 H25 119.719 no . .
C26 C25 H25 119.723 no . .
C16 C26 H26 119.591 no . .
C25 C26 H26 119.582 no . .
O5 C27 H27A 110.704 no . .
O5 C27 H27B 110.704 no . .
C28 C27 H27A 110.699 no . .
C28 C27 H27B 110.710 no . .
H27A C27 H27B 108.799 no . .
C27 C28 H28A 111.609 no . .
C27 C28 H28B 111.623 no . .
C29 C28 H28A 111.610 no . .
C29 C28 H28B 111.616 no . .
H28A C28 H28B 109.403 no . .
C28 C29 H29A 110.808 no . .
C28 C29 H29B 110.807 no . .
C30 C29 H29A 110.815 no . .
C30 C29 H29B 110.807 no . .
H29A C29 H29B 108.873 no . .
O5 C30 H30A 109.980 no . .
O5 C30 H30B 109.987 no . .
C29 C30 H30A 109.982 no . .
C29 C30 H30B 109.982 no . .
H30A C30 H30B 108.354 no . .
O6 C31 H31A 112.383 no . .
O6 C31 H31B 112.390 no . .
C32 C31 H31A 112.376 no . .
C32 C31 H31B 112.379 no . .
H31A C31 H31B 109.951 no . .
C31 C32 H32A 111.851 no . .
C31 C32 H32B 111.851 no . .
C33 C32 H32A 111.851 no . .
C33 C32 H32B 111.853 no . .
H32A C32 H32B 109.560 no . .
C32 C33 H33A 112.002 no . .
C32 C33 H33B 112.003 no . .
C34 C33 H33A 112.006 no . .
C34 C33 H33B 112.001 no . .
H33A C33 H33B 109.662 no . .
O6 C34 H34A 107.145 no . .
O6 C34 H34B 107.138 no . .
C33 C34 H34A 107.132 no . .
C33 C34 H34B 107.142 no . .
H34A C34 H34B 106.814 no . .

loop_
_geom_bond_atom_site_label_1
_geom_bond_atom_site_label_2
_geom_bond_distance
_geom_bond_publ_flag
_geom_bond_site_symmetry_2
Ag1 N1 2.175(7) yes .
Ag1 N2 2.155(8) yes 1_556
Cl1 O1 1.449(6) yes .
Cl1 O2 1.426(5) yes .
Cl1 O3 1.431(5) yes .
Cl1 O4 1.441(6) yes .
O5 C27 1.436(10) yes .
O5 C30 1.426(11) yes .
O6 C31 1.452(19) yes .
O6 C34 1.296(19) yes .
N1 C3 1.341(10) yes .
N1 C13 1.357(10) yes .
N2 C16 1.361(9) yes .
N2 C17 1.356(9) yes .
C1 C2 1.353(10) yes .
C1 C6 1.425(10) yes .
C2 C3 1.424(10) yes .
C3 C4 1.435(8) yes .
C4 C5 1.441(10) yes .
C4 C7 1.407(12) yes .
C5 C6 1.353(10) yes .
C7 C8 1.385(12) yes .
C7 C14 1.497(11) yes .
C8 C9 1.424(10) yes .
C8 C13 1.434(8) yes .
C9 C10 1.361(10) yes .
C10 C11 1.434(10) yes .
C11 C12 1.349(10) yes .
C12 C13 1.429(9) yes .
C14 C15 1.411(10) yes .
C14 C18 1.399(10) yes .
C15 C16 1.439(8) yes .
C15 C23 1.427(9) yes .
C16 C26 1.421(9) yes .
C17 C18 1.448(8) yes .
C17 C22 1.415(9) yes .
C18 C19 1.425(8) yes .
C19 C20 1.366(9) yes .
C20 C21 1.417(9) yes .
C21 C22 1.366(9) yes .
C23 C24 1.350(9) yes .
C24 C25 1.422(10) yes .
C25 C26 1.362(9) yes .
C27 C28 1.531(15) yes .
C28 C29 1.503(16) yes .
C29 C30 1.466(16) yes .
C31 C32 1.63(3) yes .
C32 C33 1.49(3) yes .
C33 C34 1.35(3) yes .
C1 H1 0.950 no .
C2 H2 0.950 no .
C5 H5 0.950 no .
C6 H6 0.950 no .
C9 H9 0.950 no .
C10 H10 0.950 no .
C11 H11 0.950 no .
C12 H12 0.950 no .
C19 H19 0.950 no .
C20 H20 0.950 no .
C21 H21 0.950 no .
C22 H22 0.950 no .
C23 H23 0.950 no .
C24 H24 0.950 no .
C25 H25 0.950 no .
C26 H26 0.950 no .
C27 H27A 0.990 no .
C27 H27B 0.990 no .
C28 H28A 0.990 no .
C28 H28B 0.990 no .
C29 H29A 0.990 no .
C29 H29B 0.990 no .
C30 H30A 0.990 no .
C30 H30B 0.990 no .
C31 H31A 0.990 no .
C31 H31B 0.990 no .
C32 H32A 0.990 no .
C32 H32B 0.990 no .
C33 H33A 0.990 no .
C33 H33B 0.990 no .
C34 H34A 0.990 no .
C34 H34B 0.990 no .

loop_
_geom_contact_atom_site_label_1
_geom_contact_atom_site_label_2
_geom_contact_distance
_geom_contact_publ_flag
_geom_contact_site_symmetry_2
Ag1 C2 3.183(7) no .
Ag1 C12 3.224(7) no .
Ag1 C22 3.257(6) no 1_556
Ag1 C26 3.170(6) no 1_556
N1 C7 2.795(10) no .
N1 C24 3.588(9) no 4_775
N2 C14 2.840(11) no .
C1 C4 2.813(10) no .
C1 C17 3.580(11) no 2_645
C1 C22 3.502(10) no 2_645
C2 C5 2.812(9) no .
C3 C6 2.807(10) no .
C3 C8 2.791(9) no .
C4 C13 2.773(9) no .
C4 C15 3.356(8) no .
C4 C18 3.365(8) no .
C4 C19 3.555(9) no .
C4 C23 3.530(9) no .
C5 C14 2.894(11) no .
C5 C15 3.531(10) no .
C5 C18 3.582(9) no .
C6 C22 3.466(10) no 2_645
C7 C19 2.909(10) no .
C7 C23 2.942(10) no .
C8 C11 2.796(10) no .
C8 C15 3.395(8) no .
C8 C18 3.357(8) no .
C8 C19 3.522(9) no .
C9 C12 2.812(9) no .
C9 C14 2.957(11) no .
C9 C15 3.594(9) no .
C9 C18 3.561(9) no .
C10 C13 2.822(10) no .
C13 C25 3.540(9) no 4_775
C15 C17 2.789(8) no .
C15 C25 2.808(9) no .
C16 C18 2.785(8) no .
C16 C24 2.814(9) no .
C17 C20 2.814(9) no .
C18 C21 2.814(9) no .
C19 C22 2.807(9) no .
C23 C26 2.799(9) no .
Ag1 Cl1 3.4814(16) no .
Ag1 O1 2.983(6) no .
Ag1 O4 2.892(5) no .
Ag1 O5 3.366(7) no .
Cl1 Ag1 3.4814(16) no .
Cl1 N1 3.432(5) no .
O1 Ag1 2.983(6) no .
O1 N1 3.265(8) no .
O1 C6 3.456(9) no 2_655
O1 C12 3.323(9) no .
O1 C13 3.344(8) no .
O1 C22 3.453(8) no 1_556
O1 C27 3.505(10) no 2_654
O2 C20 3.101(8) no 4_675
O2 C21 3.362(9) no 4_675
O3 N1 3.224(8) no .
O3 C3 3.287(8) no .
O3 C4 3.488(8) no .
O3 C8 3.563(8) no .
O3 C13 3.339(8) no .
O3 C19 3.423(8) no .
O4 Ag1 2.892(5) no .
O4 N1 3.232(8) no .
O4 C2 3.226(9) no .
O4 C3 3.320(8) no .
O4 C10 3.407(9) no 2_645
O4 C22 3.437(8) no 1_556
O5 Ag1 3.366(7) no .
O5 N2 3.511(10) no 1_556
O5 C2 3.277(9) no .
O5 C16 3.442(9) no 1_556
O5 C26 3.153(10) no 1_556
O6 C12 3.402(11) no .
O6 C26 3.443(12) no 1_556
N1 Cl1 3.432(5) no .
N1 O1 3.265(8) no .
N1 O3 3.224(8) no .
N1 O4 3.232(8) no .
N2 O5 3.511(10) no 1_554
C2 O4 3.226(9) no .
C2 O5 3.277(9) no .
C2 C30 3.536(11) no .
C3 O3 3.287(8) no .
C3 O4 3.320(8) no .
C4 O3 3.488(8) no .
C6 O1 3.456(9) no 2_644
C8 O3 3.563(8) no .
C10 O4 3.407(9) no 2_654
C12 O1 3.323(9) no .
C12 O6 3.402(11) no .
C13 O1 3.344(8) no .
C13 O3 3.339(8) no .
C16 O5 3.442(9) no 1_554
C16 C27 3.570(12) no 1_554
C16 C31 3.571(15) no 1_554
C19 O3 3.423(8) no .
C20 O2 3.101(8) no 4_674
C21 O2 3.362(9) no 4_674
C22 O1 3.453(8) no 1_554
C22 O4 3.437(8) no 1_554
C26 O5 3.153(10) no 1_554
C26 O6 3.443(12) no 1_554
C26 C27 3.594(12) no 1_554
C27 O1 3.505(10) no 2_645
C27 C16 3.570(12) no 1_556
C27 C26 3.594(12) no 1_556
C30 C2 3.536(11) no .
C31 C16 3.571(15) no 1_556
Ag1 H2 2.6442 no .
Ag1 H6 3.4640 no 2_655
Ag1 H10 3.5752 no 2_645
Ag1 H12 2.6951 no .
Ag1 H22 2.7263 no 1_556
Ag1 H24 3.2964 no 4_775
Ag1 H26 2.6216 no 1_556
O5 H28A 2.7701 no .
O5 H28B 3.1939 no .
O5 H29A 3.1250 no .
O5 H29B 2.8688 no .
O6 H32A 3.1804 no .
O6 H32B 2.6442 no .
O6 H33A 2.8455 no .
O6 H33B 3.0399 no .
N1 H2 2.5782 no .
N1 H12 2.5960 no .
N1 H24 2.9111 no 4_775
N1 H25 3.2335 no 4_775
N2 H6 3.4464 no 2_654
N2 H22 2.5860 no .
N2 H26 2.5907 no .
C1 H5 3.2754 no .
C2 H6 3.2621 no .
C3 H1 3.2704 no .
C3 H5 3.3299 no .
C3 H25 3.5562 no 4_775
C4 H2 3.3238 no .
C4 H6 3.2847 no .
C4 H19 3.0826 no .
C4 H23 3.0379 no .
C4 H25 3.5797 no 4_775
C5 H1 3.2636 no .
C5 H23 3.4901 no .
C6 H2 3.2735 no .
C6 H22 3.4183 no 2_645
C7 H5 2.7170 no .
C7 H9 2.6703 no .
C7 H19 2.5722 no .
C7 H23 2.6057 no .
C7 H25 3.2325 no 4_775
C8 H10 3.2827 no .
C8 H12 3.3210 no .
C8 H19 3.0369 no .
C8 H23 3.1620 no .
C8 H25 2.8416 no 4_775
C9 H11 3.2634 no .
C9 H19 3.5637 no .
C9 H25 3.3905 no 4_775
C10 H12 3.2870 no .
C10 H22 3.5282 no 2_655
C11 H9 3.2768 no .
C12 H10 3.2773 no .
C12 H24 2.9675 no 4_775
C12 H25 3.3802 no 4_775
C13 H9 3.3228 no .
C13 H11 3.2669 no .
C13 H24 3.0193 no 4_775
C13 H25 2.8504 no 4_775
C14 H5 2.5703 no .
C14 H9 2.6347 no .
C14 H19 2.6613 no .
C14 H23 2.6760 no .
C15 H5 3.0483 no .
C15 H9 3.1214 no .
C15 H24 3.2762 no .
C15 H26 3.3186 no .
C16 H23 3.3220 no .
C16 H25 3.2778 no .
C17 H1 2.8594 no 2_654
C17 H6 3.2590 no 2_654
C17 H10 3.3767 no 2_644
C17 H11 3.0429 no 2_644
C17 H19 3.3355 no .
C17 H21 3.2805 no .
C18 H1 2.9311 no 2_654
C18 H5 3.1243 no .
C18 H9 3.0883 no .
C18 H11 3.1378 no 2_644
C18 H20 3.2777 no .
C18 H22 3.3180 no .
C19 H1 3.0364 no 2_654
C19 H9 3.5764 no .
C19 H11 3.2381 no 2_644
C19 H21 3.2726 no .
C20 H1 3.0553 no 2_654
C20 H11 3.2500 no 2_644
C20 H22 3.2680 no .
C21 H1 2.9860 no 2_654
C21 H6 3.4668 no 2_654
C21 H10 3.5635 no 2_644
C21 H11 3.1627 no 2_644
C21 H19 3.2796 no .
C22 H1 2.8862 no 2_654
C22 H6 2.8111 no 2_654
C22 H10 2.9210 no 2_644
C22 H11 3.0543 no 2_644
C22 H20 3.2616 no .
C23 H5 3.4978 no .
C23 H25 3.2550 no .
C23 H25 3.2270 no 4_775
C23 H26 3.2940 no 4_775
C24 H26 3.2757 no .
C24 H26 3.2213 no 4_775
C25 H23 3.2639 no .
C25 H23 3.0198 no 4_774
C26 H23 3.2124 no 4_774
C26 H24 3.2682 no .
C26 H24 3.4889 no 4_774
C27 H29A 3.1889 no .
C27 H29B 2.7458 no .
C27 H30A 2.9930 no .
C27 H30B 2.9710 no .
C28 H30A 2.8659 no .
C28 H30B 3.1398 no .
C29 H27A 2.7362 no .
C29 H27B 3.1891 no .
C30 H27A 2.8189 no .
C30 H27B 3.1070 no .
C30 H28A 2.7711 no .
C30 H28B 3.1885 no .
C31 H33A 2.7512 no .
C31 H33B 3.2546 no .
C31 H34A 2.7717 no .
C31 H34B 2.9224 no .
C32 H34A 2.9542 no .
C32 H34B 2.6912 no .
C33 H31A 3.2529 no .
C33 H31B 2.7189 no .
C34 H31A 3.0083 no .
C34 H31B 2.6257 no .
C34 H32A 3.0139 no .
C34 H32B 2.5635 no .
H1 H2 2.2931 no .
H1 H6 2.3628 no .
H1 H9 3.1425 no 2_645
H1 H21 3.5491 no 2_645
H1 H22 3.4087 no 2_645
H2 H9 3.3432 no 2_645
H2 H10 3.3792 no 2_645
H5 H6 2.2946 no .
H5 H11 3.2240 no 2_644
H5 H12 3.3663 no 2_644
H5 H23 3.4601 no .
H6 H12 3.2624 no 2_644
H6 H22 2.5910 no 2_645
H9 H10 2.3099 no .
H9 H19 3.5522 no .
H10 H11 2.3759 no .
H10 H22 2.6838 no 2_655
H11 H12 2.2844 no .
H11 H22 3.5351 no 2_655
H12 H24 2.8160 no 4_775
H19 H20 2.3073 no .
H20 H21 2.3579 no .
H21 H22 2.3045 no .
H23 H24 2.2882 no .
H23 H25 2.3705 no 4_775
H23 H26 2.7705 no 4_775
H24 H25 2.3651 no .
H24 H26 2.6247 no 4_775
H25 H26 2.3023 no .
H27A H28A 2.8823 no .
H27A H28B 2.3075 no .
H27A H29B 2.7949 no .
H27A H30B 3.2121 no .
H27B H28A 2.3149 no .
H27B H28B 2.5827 no .
H28A H29A 2.2830 no .
H28A H29B 2.8582 no .
H28A H30A 2.9693 no .
H28B H29A 2.5685 no .
H28B H29B 2.2767 no .
H29A H30A 2.1795 no .
H29A H30B 2.5795 no .
H29B H30A 2.7757 no .
H29B H30B 2.1836 no .
H31A H32A 2.6584 no .
H31A H32B 2.4576 no .
H31A H34B 3.5960 no .
H31B H32A 2.4629 no .
H31B H32B 2.9890 no .
H31B H33A 2.7319 no .
H31B H34A 2.9176 no .
H31B H34B 3.5287 no .
H32A H33A 2.2989 no .
H32A H33B 2.5671 no .
H32B H33A 2.8686 no .
H32B H33B 2.2976 no .
H32B H34A 3.5004 no .
H32B H34B 2.7632 no .
H33A H34A 2.0457 no .
H33A H34B 2.6576 no .
H33B H34A 2.4693 no .
H33B H34B 2.0237 no .
Cl1 H22 2.9766 no 1_556
Cl1 H27A 3.4137 no 2_654
Cl1 H28B 3.0170 no 2_654
Cl1 H31B 3.3765 no 2_644
Cl1 H32A 3.3915 no 2_644
O1 H5 3.5170 no 2_655
O1 H6 2.6080 no 2_655
O1 H12 3.1673 no .
O1 H22 2.5773 no 1_556
O1 H27A 3.0100 no 2_654
O1 H27B 3.4801 no 2_654
O1 H28B 2.9058 no 2_654
O1 H33B 3.5042 no 3_475
O2 H20 2.3528 no 4_675
O2 H21 2.8944 no 4_675
O2 H22 3.4097 no 1_556
O2 H28B 2.6716 no 2_654
O2 H29A 3.4693 no 3_465
O2 H29B 3.0102 no 3_465
O2 H30B 3.5134 no 3_465
O2 H32A 2.8140 no 2_644
O2 H33A 3.4158 no 2_644
O3 H19 2.4906 no .
O3 H27A 2.8057 no 2_654
O3 H28B 3.0564 no 2_654
O3 H29B 3.4530 no 2_654
O3 H31B 2.9249 no 2_644
O3 H32A 3.4862 no 2_644
O3 H33A 2.8735 no 2_644
O4 H2 3.0344 no .
O4 H9 3.5201 no 2_645
O4 H10 2.5356 no 2_645
O4 H22 2.5665 no 1_556
O4 H29A 3.4010 no 3_465
O4 H31B 2.9468 no 2_644
O4 H32A 3.3959 no 2_644
O5 H2 2.4348 no .
O5 H26 2.9366 no 1_556
O6 H12 2.6011 no .
O6 H24 3.1363 no 4_775
O6 H26 3.2396 no 1_556
N2 H27B 3.2039 no 1_554
N2 H31A 3.1519 no 1_554
C1 H30B 3.1648 no .
C1 H31B 3.2396 no 2_644
C1 H32B 3.4623 no 4_774
C1 H33B 3.5734 no 4_774
C2 H30B 3.0578 no .
C2 H31B 3.4129 no 2_644
C2 H32B 3.4310 no 4_774
C3 H32B 3.5425 no 4_774
C5 H31B 3.5382 no 2_644
C5 H33B 3.3251 no 4_774
C6 H31B 3.3048 no 2_644
C6 H33B 3.0079 no 4_774
C8 H27A 3.3246 no 2_654
C9 H27A 3.2207 no 2_654
C9 H29A 3.5772 no 4_774
C10 H27A 3.2267 no 2_654
C10 H27B 3.4839 no 2_654
C10 H29A 2.9155 no 4_774
C11 H27A 3.3111 no 2_654
C11 H27B 3.2825 no 2_654
C11 H29A 3.4100 no 4_774
C11 H34A 3.2093 no .
C12 H27A 3.4043 no 2_654
C12 H34A 3.3517 no .
C13 H27A 3.4063 no 2_654
C15 H27B 3.2325 no 1_554
C15 H31A 3.0481 no 1_554
C16 H27B 2.9143 no 1_554
C16 H31A 2.7363 no 1_554
C19 H33A 3.5380 no 2_644
C19 H34A 3.2053 no 2_644
C20 H29B 3.2570 no 2_654
C20 H30B 3.3073 no 2_654
C20 H33A 3.3322 no 2_644
C20 H34A 3.0014 no 2_644
C21 H28B 3.3962 no 3_464
C21 H29A 3.3539 no 3_464
C21 H29B 3.4811 no 3_464
C23 H28A 3.5841 no 1_554
C23 H31A 3.5838 no 1_554
C23 H34B 3.0432 no 4_774
C24 H28A 3.1541 no 1_554
C24 H34B 2.9239 no 4_774
C25 H28A 3.0015 no 1_554
C25 H30A 3.4959 no 1_554
C25 H31A 3.5197 no 1_554
C25 H32B 3.4599 no 1_554
C26 H27B 3.2757 no 1_554
C26 H28A 3.3001 no 1_554
C26 H30A 3.2224 no 1_554
C26 H31A 3.0207 no 1_554
C28 H21 3.3600 no 3_566
C28 H34B 3.4734 no 4_775
C29 H20 3.4455 no 2_645
C29 H21 3.0819 no 3_566
C30 H2 2.9729 no .
C30 H26 3.3256 no 1_556
C30 H32A 3.0990 no 4_774
C32 H30A 3.5226 no 4_775
C32 H30B 3.1783 no 4_775
C33 H20 3.4020 no 2_655
C33 H21 3.4578 no 3_576
C34 H11 3.4652 no .
C34 H12 3.1669 no .
C34 H20 3.5985 no 2_655
C34 H24 3.3568 no 4_775
C34 H28A 3.4502 no 4_774
H1 H30B 2.9005 no .
H2 O4 3.0344 no .
H2 O5 2.4348 no .
H2 C30 2.9729 no .
H2 H30A 3.2447 no .
H2 H30B 2.7050 no .
H5 O1 3.5170 no 2_644
H5 H27B 2.8968 no 1_554
H5 H33B 3.4764 no 4_774
H6 O1 2.6080 no 2_644
H6 H33B 2.9462 no 4_774
H9 O4 3.5201 no 2_654
H9 H31A 3.0272 no 1_554
H10 O4 2.5356 no 2_654
H10 H29A 2.6472 no 4_774
H11 C34 3.4652 no .
H11 H27B 3.3616 no 2_654
H11 H29A 3.4882 no 4_774
H11 H34A 2.6392 no .
H12 O1 3.1673 no .
H12 O6 2.6011 no .
H12 C34 3.1669 no .
H12 H34A 2.9292 no .
H12 H34B 3.2639 no .
H19 O3 2.4906 no .
H19 H27A 3.1608 no 2_654
H19 H29B 3.3373 no 2_654
H19 H33A 3.1365 no 2_644
H19 H34A 3.2257 no 2_644
H20 O2 2.3528 no 4_674
H20 C29 3.4455 no 2_654
H20 C33 3.4020 no 2_644
H20 C34 3.5985 no 2_644
H20 H28B 3.3042 no 3_464
H20 H29B 2.5666 no 2_654
H20 H30B 3.0781 no 2_654
H20 H33A 2.7282 no 2_644
H20 H33B 3.5712 no 2_644
H20 H34A 2.8782 no 2_644
H21 O2 2.8944 no 4_674
H21 C28 3.3600 no 3_464
H21 C29 3.0819 no 3_464
H21 C33 3.4578 no 3_474
H21 H28B 2.8214 no 3_464
H21 H29A 2.9086 no 3_464
H21 H29B 2.6741 no 3_464
H21 H32A 3.4375 no 3_474
H21 H33A 2.9579 no 3_474
H21 H33B 3.2588 no 3_474
H22 Cl1 2.9766 no 1_554
H22 O1 2.5773 no 1_554
H22 O2 3.4097 no 1_554
H22 O4 2.5665 no 1_554
H22 H29A 3.4511 no 3_464
H23 H32B 3.4911 no 4_774
H23 H34B 2.9016 no 4_774
H24 O6 3.1363 no 4_774
H24 C34 3.3568 no 4_774
H24 H28A 3.4758 no 1_554
H24 H34B 2.6909 no 4_774
H25 H28A 3.2593 no 1_554
H25 H30A 3.2969 no 1_554
H25 H32B 3.5267 no 1_554
H26 O5 2.9366 no 1_554
H26 O6 3.2396 no 1_554
H26 C30 3.3256 no 1_554
H26 H30A 2.7707 no 1_554
H26 H31A 3.3923 no 1_554
H27A Cl1 3.4137 no 2_645
H27A O1 3.0100 no 2_645
H27A O3 2.8057 no 2_645
H27A C8 3.3246 no 2_645
H27A C9 3.2207 no 2_645
H27A C10 3.2267 no 2_645
H27A C11 3.3111 no 2_645
H27A C12 3.4043 no 2_645
H27A C13 3.4063 no 2_645
H27A H19 3.1608 no 2_645
H27B O1 3.4801 no 2_645
H27B N2 3.2039 no 1_556
H27B C10 3.4839 no 2_645
H27B C11 3.2825 no 2_645
H27B C15 3.2325 no 1_556
H27B C16 2.9143 no 1_556
H27B C26 3.2757 no 1_556
H27B H5 2.8968 no 1_556
H27B H11 3.3616 no 2_645
H28A C23 3.5841 no 1_556
H28A C24 3.1541 no 1_556
H28A C25 3.0015 no 1_556
H28A C26 3.3001 no 1_556
H28A C34 3.4502 no 4_775
H28A H24 3.4758 no 1_556
H28A H25 3.2593 no 1_556
H28A H34A 3.2614 no 4_775
H28A H34B 2.7299 no 4_775
H28B Cl1 3.0170 no 2_645
H28B O1 2.9058 no 2_645
H28B O2 2.6716 no 2_645
H28B O3 3.0564 no 2_645
H28B C21 3.3962 no 3_566
H28B H20 3.3042 no 3_566
H28B H21 2.8214 no 3_566
H28B H33B 3.5232 no 4_775
H28B H34A 3.4743 no 4_775
H28B H34B 3.3551 no 4_775
H29A O2 3.4693 no 3_565
H29A O4 3.4010 no 3_565
H29A C9 3.5772 no 4_775
H29A C10 2.9155 no 4_775
H29A C11 3.4100 no 4_775
H29A C21 3.3539 no 3_566
H29A H10 2.6472 no 4_775
H29A H11 3.4882 no 4_775
H29A H21 2.9086 no 3_566
H29A H22 3.4511 no 3_566
H29B O2 3.0102 no 3_565
H29B O3 3.4530 no 2_645
H29B C20 3.2570 no 2_645
H29B C21 3.4811 no 3_566
H29B H19 3.3373 no 2_645
H29B H20 2.5666 no 2_645
H29B H21 2.6741 no 3_566
H29B H33A 3.3648 no 1_545
H30A C25 3.4959 no 1_556
H30A C26 3.2224 no 1_556
H30A C32 3.5226 no 4_774
H30A H2 3.2447 no .
H30A H25 3.2969 no 1_556
H30A H26 2.7707 no 1_556
H30A H32A 2.9742 no 4_774
H30A H32B 3.2799 no 4_774
H30B O2 3.5134 no 3_565
H30B C1 3.1648 no .
H30B C2 3.0578 no .
H30B C20 3.3073 no 2_645
H30B C32 3.1783 no 4_774
H30B H1 2.9005 no .
H30B H2 2.7050 no .
H30B H20 3.0781 no 2_645
H30B H32A 2.4368 no 4_774
H30B H32B 3.0640 no 4_774
H31A N2 3.1519 no 1_556
H31A C15 3.0481 no 1_556
H31A C16 2.7363 no 1_556
H31A C23 3.5838 no 1_556
H31A C25 3.5197 no 1_556
H31A C26 3.0207 no 1_556
H31A H9 3.0272 no 1_556
H31A H26 3.3923 no 1_556
H31B Cl1 3.3765 no 2_655
H31B O3 2.9249 no 2_655
H31B O4 2.9468 no 2_655
H31B C1 3.2396 no 2_655
H31B C2 3.4129 no 2_655
H31B C5 3.5382 no 2_655
H31B C6 3.3048 no 2_655
H32A Cl1 3.3915 no 2_655
H32A O2 2.8140 no 2_655
H32A O3 3.4862 no 2_655
H32A O4 3.3959 no 2_655
H32A C30 3.0990 no 4_775
H32A H21 3.4375 no 3_576
H32A H30A 2.9742 no 4_775
H32A H30B 2.4368 no 4_775
H32B C1 3.4623 no 4_775
H32B C2 3.4310 no 4_775
H32B C3 3.5425 no 4_775
H32B C25 3.4599 no 1_556
H32B H23 3.4911 no 4_775
H32B H25 3.5267 no 1_556
H32B H30A 3.2799 no 4_775
H32B H30B 3.0640 no 4_775
H33A O2 3.4158 no 2_655
H33A O3 2.8735 no 2_655
H33A C19 3.5380 no 2_655
H33A C20 3.3322 no 2_655
H33A H19 3.1365 no 2_655
H33A H20 2.7282 no 2_655
H33A H21 2.9579 no 3_576
H33A H29B 3.3648 no 1_565
H33B O1 3.5042 no 3_575
H33B C1 3.5734 no 4_775
H33B C5 3.3251 no 4_775
H33B C6 3.0079 no 4_775
H33B H5 3.4764 no 4_775
H33B H6 2.9462 no 4_775
H33B H20 3.5712 no 2_655
H33B H21 3.2588 no 3_576
H33B H28B 3.5232 no 4_774
H34A C11 3.2093 no .
H34A C12 3.3517 no .
H34A C19 3.2053 no 2_655
H34A C20 3.0014 no 2_655
H34A H11 2.6392 no .
H34A H12 2.9292 no .
H34A H19 3.2257 no 2_655
H34A H20 2.8782 no 2_655
H34A H28A 3.2614 no 4_774
H34A H28B 3.4743 no 4_774
H34B C23 3.0432 no 4_775
H34B C24 2.9239 no 4_775
H34B C28 3.4734 no 4_774
H34B H12 3.2639 no .
H34B H23 2.9016 no 4_775
H34B H24 2.6909 no 4_775
H34B H28A 2.7299 no 4_774
H34B H28B 3.3551 no 4_774

loop_
_geom_torsion_atom_site_label_1
_geom_torsion_atom_site_label_2
_geom_torsion_atom_site_label_3
_geom_torsion_atom_site_label_4
_geom_torsion
_geom_torsion_publ_flag
_geom_torsion_site_symmetry_1
C27 O5 C30 C29 -1.7(9) no .
C30 O5 C27 C28 23.0(8) no .
C31 O6 C34 C33 11.1(18) no .
C34 O6 C31 C32 -32.0(12) no .
Ag1 N1 C3 C2 -10.4(7) no .
Ag1 N1 C3 C4 169.2(3) no .
Ag1 N1 C13 C8 -170.0(3) no .
Ag1 N1 C13 C12 13.0(7) no .
C3 N1 C13 C8 -0.5(8) no .
C3 N1 C13 C12 -177.5(5) no .
C13 N1 C3 C2 -179.9(5) no .
C13 N1 C3 C4 -0.4(8) no .
Ag1 N2 C16 C15 -178.5(4) no 1_554
Ag1 N2 C16 C26 1.6(9) no 1_554
Ag1 N2 C17 C18 179.6(4) no 1_554
Ag1 N2 C17 C22 -2.7(9) no 1_554
C16 N2 C17 C18 3.5(11) no .
C16 N2 C17 C22 -178.8(6) no .
C17 N2 C16 C15 -2.3(11) no .
C17 N2 C16 C26 177.8(6) no .
C2 C1 C6 C5 0.2(13) no .
C6 C1 C2 C3 -0.4(12) no .
C1 C2 C3 N1 -179.8(6) no .
C1 C2 C3 C4 0.6(9) no .
N1 C3 C4 C5 179.9(5) no .
N1 C3 C4 C7 0.4(8) no .
C2 C3 C4 C5 -0.5(8) no .
C2 C3 C4 C7 180.0(5) no .
C3 C4 C5 C6 0.3(9) no .
C3 C4 C7 C8 0.5(9) no .
C3 C4 C7 C14 -179.1(5) no .
C5 C4 C7 C8 -179.0(6) no .
C5 C4 C7 C14 1.5(10) no .
C7 C4 C5 C6 179.8(6) no .
C4 C5 C6 C1 -0.1(11) no .
C4 C7 C8 C9 178.5(5) no .
C4 C7 C8 C13 -1.2(9) no .
C4 C7 C14 C15 -91.0(9) no .
C4 C7 C14 C18 93.7(9) no .
C8 C7 C14 C15 89.4(9) no .
C8 C7 C14 C18 -85.9(9) no .
C14 C7 C8 C9 -2.0(10) no .
C14 C7 C8 C13 178.3(6) no .
C7 C8 C9 C10 -178.2(6) no .
C7 C8 C13 N1 1.3(8) no .
C7 C8 C13 C12 178.4(5) no .
C9 C8 C13 N1 -178.4(5) no .
C9 C8 C13 C12 -1.4(8) no .
C13 C8 C9 C10 1.5(9) no .
C8 C9 C10 C11 -0.9(10) no .
C9 C10 C11 C12 0.3(11) no .
C10 C11 C12 C13 -0.2(10) no .
C11 C12 C13 N1 177.9(6) no .
C11 C12 C13 C8 0.8(9) no .
C7 C14 C15 C16 -177.5(7) no .
C7 C14 C15 C23 5.8(12) no .
C7 C14 C18 C17 178.6(7) no .
C7 C14 C18 C19 -3.5(12) no .
C15 C14 C18 C17 3.2(11) no .
C15 C14 C18 C19 -178.9(6) no .
C18 C14 C15 C16 -2.1(11) no .
C18 C14 C15 C23 -178.8(6) no .
C14 C15 C16 N2 1.6(11) no .
C14 C15 C16 C26 -178.5(6) no .
C14 C15 C23 C24 178.3(7) no .
C16 C15 C23 C24 1.6(11) no .
C23 C15 C16 N2 178.5(6) no .
C23 C15 C16 C26 -1.6(10) no .
N2 C16 C26 C25 -179.8(7) no .
C15 C16 C26 C25 0.3(11) no .
N2 C17 C18 C14 -4.0(10) no .
N2 C17 C18 C19 178.0(6) no .
N2 C17 C22 C21 -177.7(6) no .
C18 C17 C22 C21 0.1(10) no .
C22 C17 C18 C14 178.3(6) no .
C22 C17 C18 C19 0.3(9) no .
C14 C18 C19 C20 -178.4(6) no .
C17 C18 C19 C20 -0.5(10) no .
C18 C19 C20 C21 0.4(10) no .
C19 C20 C21 C22 -0.1(10) no .
C20 C21 C22 C17 -0.2(10) no .
C15 C23 C24 C25 -0.2(12) no .
C23 C24 C25 C26 -1.2(13) no .
C24 C25 C26 C16 1.2(13) no .
O5 C27 C28 C29 -34.4(9) no .
C27 C28 C29 C30 32.9(11) no .
C28 C29 C30 O5 -20.6(11) no .
O6 C31 C32 C33 42.0(12) no .
C31 C32 C33 C34 -35.6(15) no .
C32 C33 C34 O6 19(2) no .
